data_7703736
loop_
_publ_author_name
'Meng, Ting'
'Liu, Tong'
'Qin, Qi-Pin'
'Chen, Zi-Lu'
'Zou, Hua-Hong'
'Wang, Kai'
'Liang, Fu-Pei'

_publ_section_title
;
 Mitochondria-localizing dicarbohydrazide Ln complexes and their mechanism
 of in vitro anticancer activity.
;
_journal_issue 14
_journal_name_full 'Dalton transactions (Cambridge, England : 2003)'
_journal_page_first 4404
_journal_page_last 4415
_journal_paper_doi 10.1039/d0dt00210k
_journal_volume 49
_journal_year 2020
_chemical_formula_moiety 'C71 H63 Dy5 N12 O24, C H4 O'
_chemical_formula_sum 'C72 H66 Dy5 N12 O25'
_chemical_formula_weight 2311.86
_space_group_crystal_system triclinic
_space_group_IT_number 2
_space_group_name_Hall '-P 1'
_space_group_name_H-M_alt 'P -1'
_atom_sites_solution_hydrogens mixed
_audit_creation_date 2019-10-08
_audit_creation_method
;
Olex2 1.2
(compiled 2017.08.10 svn.r3458 for OlexSys, GUI svn.r5381)
;
_audit_update_record
;
2020-01-11 deposited with the CCDC.	2020-03-06 downloaded from the CCDC.
;
_cell_angle_alpha 78.4020(10)
_cell_angle_beta 74.5510(10)
_cell_angle_gamma 78.4430(10)
_cell_formula_units_Z 2
_cell_length_a 15.3856(2)
_cell_length_b 16.2878(2)
_cell_length_c 19.7277(2)
_cell_measurement_reflns_used 35177
_cell_measurement_temperature 293(2)
_cell_measurement_theta_max 76.3890
_cell_measurement_theta_min 2.3380
_cell_volume 4611.04(10)
_computing_molecular_graphics 'Olex2 (Dolomanov et al., 2009)'
_computing_publication_material 'Olex2 (Dolomanov et al., 2009)'
_computing_structure_refinement 'XL (Sheldrick, 2008)'
_diffrn_ambient_temperature 293(2)
_diffrn_measured_fraction_theta_full 0.999
_diffrn_measured_fraction_theta_max 0.962
_diffrn_measurement_device_type 'multiwire proportional'
_diffrn_measurement_method 'phi and omega scans'
_diffrn_radiation_monochromator graphite
_diffrn_radiation_type CuK\a
_diffrn_radiation_wavelength 1.54178
_diffrn_reflns_av_R_equivalents 0.0457
_diffrn_reflns_av_unetI/netI 0.0425
_diffrn_reflns_Laue_measured_fraction_full 0.999
_diffrn_reflns_Laue_measured_fraction_max 0.962
_diffrn_reflns_limit_h_max 19
_diffrn_reflns_limit_h_min -19
_diffrn_reflns_limit_k_max 20
_diffrn_reflns_limit_k_min -20
_diffrn_reflns_limit_l_max 18
_diffrn_reflns_limit_l_min -24
_diffrn_reflns_number 57142
_diffrn_reflns_point_group_measured_fraction_full 0.999
_diffrn_reflns_point_group_measured_fraction_max 0.962
_diffrn_reflns_theta_full 67.679
_diffrn_reflns_theta_max 76.690
_diffrn_reflns_theta_min 2.352
_exptl_absorpt_coefficient_mu 21.891
_exptl_absorpt_correction_type multi-scan
_exptl_crystal_colour yellow
_exptl_crystal_density_diffrn 1.665
_exptl_crystal_description block
_exptl_crystal_F_000 2224
_exptl_crystal_size_max 0.38
_exptl_crystal_size_mid 0.26
_exptl_crystal_size_min 0.22
_refine_diff_density_max 1.713
_refine_diff_density_min -1.969
_refine_diff_density_rms 0.179
_refine_ls_extinction_method none
_refine_ls_goodness_of_fit_ref 1.130
_refine_ls_hydrogen_treatment mixed
_refine_ls_matrix_type full
_refine_ls_number_parameters 1051
_refine_ls_number_reflns 18701
_refine_ls_number_restraints 11
_refine_ls_restrained_S_all 1.129
_refine_ls_R_factor_all 0.0532
_refine_ls_R_factor_gt 0.0432
_refine_ls_shift/su_max 0.001
_refine_ls_shift/su_mean 0.000
_refine_ls_structure_factor_coef Fsqd
_refine_ls_weighting_details 'w=1/[\s^2^(Fo^2^)+(0.0580P)^2^+30.4310P] where P=(Fo^2^+2Fc^2^)/3'
_refine_ls_weighting_scheme calc
_refine_ls_wR_factor_gt 0.1088
_refine_ls_wR_factor_ref 0.1335
_reflns_Friedel_coverage 0.000
_reflns_number_gt 16919
_reflns_number_total 18701
_reflns_threshold_expression 'I > 2\s(I)'
_cod_data_source_file d0dt00210k2.cif
_cod_data_source_block 222_sq_CCDC2
_cod_depositor_comments 'Adding full bibliography for 7703732--7703737.cif.'
_cod_database_code 7703736
_shelx_shelxl_version_number 2016/6
_shelx_space_group_comment
;
The symmetry employed for this shelxl refinement is uniquely defined
by the following loop, which should always be used as a source of
symmetry information in preference to the above space-group names.
They are only intended as comments.
;
_shelx_estimated_absorpt_t_max 0.086
_shelx_estimated_absorpt_t_min 0.044
_olex2_refinement_description
;
1. Fixed Uiso
 At 1.2 times of:
  All C(H) groups
 At 1.5 times of:
  All C(H,H,H) groups, All O(H) groups
2. Restrained distances
 O23-H23
 0.85 with sigma of 0.01
 O21-H21
 0.85 with sigma of 0.01
 O22-H22
 0.85 with sigma of 0.01
 H23-H24A
 2.2 with sigma of 0.02
 H25-O25
 0.82 with sigma of 0.02
 C71-H23
 1.87441 with sigma of 0.02
 Dy4-H23
 2.860648 with sigma of 0.02
 C69-H21
 1.925619 with sigma of 0.02
 Dy2-H21
 2.949383 with sigma of 0.02
 C70-H22
 1.88506 with sigma of 0.02
 Dy1-H22
 2.928553 with sigma of 0.02
3.a Aromatic/amide H refined with riding coordinates:
 C38(H38), C39(H39), C24(H24), C10(H10), C7(H7), C27(H27), C33(H33), C30(H30),
 C4(H4), C55(H55), C11(H11), C44(H44), C35(H35), C19(H19), C2(H2), C5(H5),
 C16(H16), C18(H18), C22(H22A), C52(H52), C46(H46), C50(H50), C45(H45),
 C53(H53), C26(H26), C25(H25A), C17(H17), C47(H47), C32(H32), C3(H3), C31(H31),
 C54(H54)
3.b Idealised Me refined as rotating group:
 C59(H59A,H59B,H59C), C57(H57A,H57B,H57C), C63(H63A,H63B,H63C), C71(H71A,H71B,
 H71C), C70(H70A,H70B,H70C), C72(H72A,H72B,H72C), C69(H69A,H69B,H69C), C65(H65A,
 H65B,H65C), C67(H67A,H67B,H67C), C61(H61A,H61B,H61C)
3.c Idealised tetrahedral OH refined as rotating group:
 O24(H24A)
;
_olex2_submission_special_instructions 'No special instructions were received'

loop_
_space_group_symop_operation_xyz
'x, y, z'
'-x, -y, -z'

loop_
_atom_site_label
_atom_site_type_symbol
_atom_site_fract_x
_atom_site_fract_y
_atom_site_fract_z
_atom_site_U_iso_or_equiv
_atom_site_adp_type
_atom_site_occupancy
_atom_site_site_symmetry_order
_atom_site_calc_flag
_atom_site_refinement_flags_posn
_atom_site_refinement_flags_adp
_atom_site_refinement_flags_occupancy
_atom_site_disorder_assembly
_atom_site_disorder_group
Dy4 Dy 0.21399(2) 0.77984(2) 0.32423(2) 0.01649(8) Uani 1 1 d D . . . .
Dy1 Dy 0.28498(2) 0.85682(2) 0.12367(2) 0.01699(8) Uani 1 1 d D . . . .
Dy2 Dy 0.45562(2) 0.90435(2) 0.21075(2) 0.01776(8) Uani 1 1 d D . . . .
Dy3 Dy 0.29807(2) 0.96658(2) 0.38989(2) 0.01830(8) Uani 1 1 d . . . . .
Dy5 Dy 0.42626(3) 0.57865(2) 0.29180(2) 0.02697(10) Uani 1 1 d . . . . .
O2 O 0.4278(3) 0.8973(3) 0.1026(2) 0.0214(8) Uani 1 1 d . . . . .
O12 O 0.3108(3) 0.9848(3) 0.2599(2) 0.0204(8) Uani 1 1 d . . . . .
O25 O 0.3396(3) 0.8155(2) 0.2286(2) 0.0162(8) Uani 1 1 d D . . . .
O6 O 0.1749(3) 0.9096(2) 0.3723(2) 0.0188(8) Uani 1 1 d . . . . .
O3 O 0.4484(3) 0.9430(3) 0.3184(2) 0.0209(8) Uani 1 1 d . . . . .
O8 O 0.5289(4) 0.4755(3) 0.2490(3) 0.0449(14) Uani 1 1 d . . . . .
O4 O 0.2387(3) 0.9298(3) 0.5045(2) 0.0254(9) Uani 1 1 d . . . . .
O11 O 0.2626(3) 0.9893(3) 0.1627(2) 0.0209(8) Uani 1 1 d . . . . .
O7 O 0.2724(3) 0.6429(3) 0.2853(2) 0.0266(9) Uani 1 1 d . . . . .
O16 O 0.3274(3) 0.8187(2) 0.3822(2) 0.0217(8) Uani 1 1 d . . . . .
O5 O 0.3271(3) 1.0962(3) 0.3775(3) 0.0317(10) Uani 1 1 d . . . . .
O14 O 0.5291(3) 0.7748(3) 0.2466(2) 0.0278(10) Uani 1 1 d . . . . .
O20 O 0.3874(3) 0.7367(3) 0.0917(2) 0.0283(10) Uani 1 1 d . . . . .
O1 O 0.1823(3) 0.9226(3) 0.0629(2) 0.0235(9) Uani 1 1 d . . . . .
O23 O 0.1716(3) 0.7111(3) 0.4423(2) 0.0241(9) Uani 1 1 d D . . . .
H23 H 0.161(5) 0.6603(17) 0.4488(11) 0.036 Uiso 1 1 d DR . . . .
N3 N 0.5917(3) 0.9025(3) 0.1034(3) 0.0198(10) Uani 1 1 d . . . . .
O10 O 0.1593(3) 0.8518(3) 0.2269(2) 0.0244(9) Uani 1 1 d . . . . .
O15 O 0.3627(3) 0.6905(2) 0.3576(2) 0.0221(8) Uani 1 1 d . . . . .
O21 O 0.4582(3) 1.0506(3) 0.1604(2) 0.0236(9) Uani 1 1 d D . . . .
H21 H 0.484(5) 1.0661(15) 0.1170(10) 0.035 Uiso 1 1 d DR . . . .
O18 O 0.3315(4) 0.5057(3) 0.3964(3) 0.0337(11) Uani 1 1 d . . . . .
N8 N 0.0715(4) 1.0279(3) 0.4075(3) 0.0246(11) Uani 1 1 d . . . . .
N5 N 0.5151(4) 0.9414(4) 0.4117(3) 0.0288(12) Uani 1 1 d . . . . .
O17 O 0.4701(4) 0.5118(3) 0.4032(3) 0.0378(11) Uani 1 1 d . . . . .
O13 O 0.5563(3) 0.6366(3) 0.2835(3) 0.0346(11) Uani 1 1 d . . . . .
O19 O 0.4447(3) 0.6650(3) 0.1824(2) 0.0302(10) Uani 1 1 d . . . . .
O22 O 0.2002(4) 0.7423(3) 0.1295(3) 0.0436(13) Uani 1 1 d D . . . .
H22 H 0.1437(16) 0.752(3) 0.152(3) 0.065 Uiso 1 1 d DR . . . .
O24 O 0.1544(4) 0.5521(3) 0.4539(3) 0.0479(14) Uani 1 1 d . . . . .
H24A H 0.204937 0.526406 0.437719 0.072 Uiso 1 1 calc DGR . . . .
N1 N 0.3669(3) 0.8952(3) -0.0040(3) 0.0209(10) Uani 1 1 d . . . . .
N7 N 0.1501(3) 1.0646(3) 0.3986(3) 0.0217(10) Uani 1 1 d . . . . .
N2 N 0.4610(3) 0.8966(3) -0.0186(2) 0.0163(9) Uani 1 1 d . . . . .
C36 C 0.0930(4) 0.9510(4) 0.3928(3) 0.0200(11) Uani 1 1 d . . . . .
N6 N 0.4257(4) 0.9361(3) 0.4537(3) 0.0238(11) Uani 1 1 d . . . . .
N4 N 0.6047(3) 0.9281(3) 0.2294(3) 0.0203(10) Uani 1 1 d . . . . .
N9 N 0.0417(3) 0.8327(3) 0.3732(3) 0.0201(10) Uani 1 1 d . . . . .
C38 C -0.0755(4) 0.9359(4) 0.4304(3) 0.0251(13) Uani 1 1 d . . . . .
H38 H -0.090764 0.986501 0.448899 0.030 Uiso 1 1 calc R . . . .
N10 N 0.0964(4) 0.6880(3) 0.3203(3) 0.0247(11) Uani 1 1 d . . . . .
N12 N 0.3506(4) 0.5028(3) 0.2331(3) 0.0328(13) Uani 1 1 d . . . . .
C49 C 0.2251(5) 0.5948(4) 0.2701(4) 0.0288(14) Uani 1 1 d . . . . .
C21 C 0.5188(4) 0.9420(4) 0.3454(3) 0.0207(12) Uani 1 1 d . . . . .
C37 C 0.0168(4) 0.9055(4) 0.3990(3) 0.0217(12) Uani 1 1 d . . . . .
C39 C -0.1420(4) 0.8894(5) 0.4329(4) 0.0296(14) Uani 1 1 d . . . . .
H39 H -0.202785 0.908617 0.452917 0.035 Uiso 1 1 calc R . . . .
O9 O 0.0363(3) 0.8293(4) 0.1970(3) 0.0418(12) Uani 1 1 d . . . . .
C24 C 0.3647(7) 0.8586(5) 0.6440(4) 0.046(2) Uani 1 1 d . . . . .
H24 H 0.422464 0.856396 0.651186 0.055 Uiso 1 1 calc R . . . .
N11 N 0.2557(4) 0.5255(4) 0.2422(3) 0.0325(13) Uani 1 1 d . . . . .
C9 C 0.5825(4) 0.8951(4) 0.0407(3) 0.0198(11) Uani 1 1 d . . . . .
C60 C 0.2627(4) 1.0209(4) 0.2157(3) 0.0162(11) Uani 1 1 d . . . . .
C8 C 0.4844(4) 0.8970(4) 0.0395(3) 0.0217(12) Uani 1 1 d . . . . .
C10 C 0.6566(4) 0.8858(4) -0.0186(3) 0.0244(13) Uani 1 1 d . . . . .
H10 H 0.647556 0.882516 -0.062671 0.029 Uiso 1 1 calc R . . . .
C64 C 0.3777(4) 0.7474(4) 0.3871(3) 0.0198(11) Uani 1 1 d . . . . .
C7 C 0.3355(4) 0.8996(4) -0.0593(3) 0.0220(12) Uani 1 1 d . . . . .
H7 H 0.376851 0.903416 -0.103429 0.026 Uiso 1 1 calc R . . . .
C40 C -0.1179(4) 0.8130(4) 0.4053(4) 0.0279(13) Uani 1 1 d . . . . .
C1 C 0.1687(4) 0.9103(4) 0.0039(3) 0.0232(12) Uani 1 1 d . . . . .
C27 C 0.1907(6) 0.8674(5) 0.6240(3) 0.0361(16) Uani 1 1 d . . . . .
H27 H 0.131961 0.870199 0.618586 0.043 Uiso 1 1 calc R . . . .
C12 C 0.7555(4) 0.8886(4) 0.0570(4) 0.0278(13) Uani 1 1 d . . . . .
C20 C 0.6087(4) 0.9379(4) 0.2936(4) 0.0263(13) Uani 1 1 d . . . . .
C34 C 0.1942(6) 1.2022(4) 0.3927(4) 0.0346(16) Uani 1 1 d . . . . .
C66 C 0.3919(5) 0.4893(5) 0.4318(4) 0.0374(16) Uani 1 1 d . . . . .
C14 C 0.6833(4) 0.9137(4) 0.1807(3) 0.0260(13) Uani 1 1 d . . . . .
C28 C 0.2589(5) 0.8989(4) 0.5652(3) 0.0287(14) Uani 1 1 d . . . . .
C33 C 0.1576(7) 1.2892(5) 0.3951(4) 0.048(2) Uani 1 1 d . . . . .
H33 H 0.094715 1.306135 0.404672 0.057 Uiso 1 1 calc R . . . .
C41 C -0.0237(4) 0.7881(4) 0.3751(4) 0.0250(13) Uani 1 1 d . . . . .
C13 C 0.6761(4) 0.9012(4) 0.1122(3) 0.0229(12) Uani 1 1 d . . . . .
C23 C 0.3481(5) 0.8929(4) 0.5759(4) 0.0318(15) Uani 1 1 d . . . . .
C29 C 0.2894(5) 1.1757(4) 0.3797(4) 0.0322(15) Uani 1 1 d . . . . .
C6 C 0.2416(4) 0.8990(4) -0.0584(3) 0.0254(13) Uani 1 1 d . . . . .
C59 C 0.2069(5) 1.1062(4) 0.2254(4) 0.0302(15) Uani 1 1 d . . . . .
H59A H 0.148066 1.099018 0.256104 0.045 Uiso 1 1 calc GR . . . .
H59B H 0.199490 1.137324 0.180001 0.045 Uiso 1 1 calc GR . . . .
H59C H 0.237388 1.136881 0.246405 0.045 Uiso 1 1 calc GR . . . .
C30 C 0.3453(7) 1.2376(5) 0.3690(5) 0.048(2) Uani 1 1 d . . . . .
H30 H 0.408209 1.221467 0.360958 0.058 Uiso 1 1 calc R . . . .
C48 C 0.1249(5) 0.6182(4) 0.2907(4) 0.0286(14) Uani 1 1 d . . . . .
C4 C 0.1357(5) 0.8890(5) -0.1265(4) 0.0355(16) Uani 1 1 d . . . . .
H4 H 0.124115 0.881540 -0.168600 0.043 Uiso 1 1 calc R . . . .
C55 C 0.6379(7) 0.3836(6) 0.1768(5) 0.055(2) Uani 1 1 d . . . . .
H55 H 0.685206 0.395211 0.192679 0.067 Uiso 1 1 calc R . . . .
C11 C 0.7427(4) 0.8818(5) -0.0091(3) 0.0286(14) Uani 1 1 d . . . . .
H11 H 0.793093 0.874467 -0.047087 0.034 Uiso 1 1 calc R . . . .
C44 C -0.1543(5) 0.6913(5) 0.3722(4) 0.0413(18) Uani 1 1 d . . . . .
H44 H -0.197591 0.659946 0.370063 0.050 Uiso 1 1 calc R . . . .
C56 C 0.5461(7) 0.4227(5) 0.2034(4) 0.048(2) Uani 1 1 d . . . . .
C35 C 0.1293(5) 1.1444(4) 0.4026(4) 0.0293(14) Uani 1 1 d . . . . .
H35 H 0.067594 1.167050 0.412613 0.035 Uiso 1 1 calc R . . . .
C62 C 0.5807(5) 0.7067(5) 0.2612(5) 0.045(2) Uani 1 1 d . . . . .
C42 C 0.0046(4) 0.7111(4) 0.3447(3) 0.0250(13) Uani 1 1 d . . . . .
C19 C 0.6916(4) 0.9377(5) 0.3109(4) 0.0296(14) Uani 1 1 d . . . . .
H19 H 0.691905 0.947292 0.355717 0.036 Uiso 1 1 calc R . . . .
C68 C 0.4383(5) 0.6766(4) 0.1180(4) 0.0334(15) Uani 1 1 d . . . . .
C58 C 0.0761(5) 0.8787(5) 0.2139(4) 0.0362(16) Uani 1 1 d . . . . .
C2 C 0.0805(4) 0.9105(5) -0.0040(4) 0.0337(16) Uani 1 1 d . . . . .
H2 H 0.031101 0.918164 0.034538 0.040 Uiso 1 1 calc R . . . .
C5 C 0.2232(5) 0.8896(5) -0.1219(4) 0.0308(14) Uani 1 1 d . . . . .
H5 H 0.271093 0.883757 -0.161782 0.037 Uiso 1 1 calc R . . . .
C16 C 0.8489(4) 0.8936(5) 0.1379(4) 0.0335(16) Uani 1 1 d . . . . .
H16 H 0.906451 0.889160 0.146261 0.040 Uiso 1 1 calc R . . . .
C57 C 0.0350(5) 0.9709(6) 0.2169(5) 0.049(2) Uani 1 1 d . . . . .
H57A H 0.034704 0.984646 0.262080 0.073 Uiso 1 1 calc GR . . . .
H57B H -0.026407 0.980132 0.211190 0.073 Uiso 1 1 calc GR . . . .
H57C H 0.070729 1.006335 0.179400 0.073 Uiso 1 1 calc GR . . . .
C18 C 0.7713(4) 0.9235(5) 0.2614(4) 0.0343(16) Uani 1 1 d . . . . .
H18 H 0.826619 0.922524 0.272548 0.041 Uiso 1 1 calc R . . . .
C22 C 0.4262(5) 0.9143(4) 0.5196(4) 0.0296(14) Uani 1 1 d . . . . .
H22A H 0.480754 0.912053 0.532370 0.035 Uiso 1 1 calc R . . . .
C52 C 0.4995(8) 0.3475(6) 0.1264(5) 0.064(3) Uani 1 1 d . . . . .
H52 H 0.453608 0.333880 0.110039 0.077 Uiso 1 1 calc R . . . .
C63 C 0.4493(5) 0.7301(4) 0.4270(4) 0.0330(15) Uani 1 1 d . . . . .
H63A H 0.423813 0.745960 0.473436 0.049 Uiso 1 1 calc GR . . . .
H63B H 0.497294 0.762358 0.401970 0.049 Uiso 1 1 calc GR . . . .
H63C H 0.473590 0.670718 0.431772 0.049 Uiso 1 1 calc GR . . . .
C46 C -0.0288(6) 0.5908(5) 0.3083(5) 0.048(2) Uani 1 1 d . . . . .
H46 H -0.069832 0.558646 0.303561 0.057 Uiso 1 1 calc R . . . .
C15 C 0.7700(4) 0.9102(5) 0.1932(4) 0.0311(14) Uani 1 1 d . . . . .
C50 C 0.3832(6) 0.4418(5) 0.1957(4) 0.0440(19) Uani 1 1 d . . . . .
H50 H 0.341542 0.420205 0.180182 0.053 Uiso 1 1 calc R . . . .
C43 C -0.0602(5) 0.6640(5) 0.3418(4) 0.0327(15) Uani 1 1 d . . . . .
C45 C -0.1823(5) 0.7615(5) 0.4041(4) 0.0329(15) Uani 1 1 d . . . . .
H45 H -0.243766 0.776135 0.425331 0.040 Uiso 1 1 calc R . . . .
C51 C 0.4768(7) 0.4047(5) 0.1759(4) 0.048(2) Uani 1 1 d . . . . .
C53 C 0.5893(9) 0.3113(7) 0.1020(6) 0.074(4) Uani 1 1 d . . . . .
H53 H 0.603763 0.275342 0.068188 0.089 Uiso 1 1 calc R . . . .
C26 C 0.2109(7) 0.8330(5) 0.6888(4) 0.046(2) Uani 1 1 d . . . . .
H26 H 0.165175 0.812422 0.725879 0.055 Uiso 1 1 calc R . . . .
C25 C 0.2964(7) 0.8278(6) 0.7009(4) 0.048(2) Uani 1 1 d . . . . .
H25A H 0.308371 0.804653 0.745232 0.058 Uiso 1 1 calc R . . . .
C71 C 0.1599(7) 0.7370(6) 0.5077(4) 0.053(2) Uani 1 1 d D . . . .
H71A H 0.180381 0.790727 0.500197 0.079 Uiso 1 1 calc GR . . . .
H71B H 0.194745 0.695628 0.536253 0.079 Uiso 1 1 calc GR . . . .
H71C H 0.096436 0.742398 0.531830 0.079 Uiso 1 1 calc GR . . . .
C17 C 0.8415(4) 0.8840(5) 0.0729(4) 0.0348(16) Uani 1 1 d . . . . .
H17 H 0.894422 0.874066 0.037557 0.042 Uiso 1 1 calc R . . . .
C47 C 0.0634(6) 0.5682(5) 0.2831(5) 0.0418(18) Uani 1 1 d . . . . .
H47 H 0.085576 0.520215 0.261186 0.050 Uiso 1 1 calc R . . . .
C32 C 0.2138(9) 1.3481(5) 0.3837(6) 0.064(3) Uani 1 1 d . . . . .
H32 H 0.189199 1.404969 0.384880 0.077 Uiso 1 1 calc R . . . .
C70 C 0.2044(7) 0.6852(7) 0.0828(6) 0.063(3) Uani 1 1 d D . . . .
H70A H 0.170791 0.712643 0.047669 0.095 Uiso 1 1 calc GR . . . .
H70B H 0.178306 0.636199 0.109483 0.095 Uiso 1 1 calc GR . . . .
H70C H 0.266910 0.668016 0.059650 0.095 Uiso 1 1 calc GR . . . .
C72 C 0.1150(8) 0.5070(6) 0.5186(6) 0.064(3) Uani 1 1 d . . . . .
H72A H 0.116139 0.449617 0.512833 0.096 Uiso 1 1 calc GR . . . .
H72B H 0.053000 0.533067 0.534522 0.096 Uiso 1 1 calc GR . . . .
H72C H 0.148699 0.507066 0.553130 0.096 Uiso 1 1 calc GR . . . .
C3 C 0.0650(5) 0.8997(6) -0.0667(4) 0.0421(18) Uani 1 1 d . . . . .
H3 H 0.005555 0.899486 -0.069231 0.051 Uiso 1 1 calc R . . . .
C69 C 0.4461(6) 1.1224(6) 0.1988(5) 0.049(2) Uani 1 1 d D . . . .
H69A H 0.413528 1.171720 0.175449 0.074 Uiso 1 1 calc GR . . . .
H69B H 0.504807 1.133876 0.199138 0.074 Uiso 1 1 calc GR . . . .
H69C H 0.412100 1.108431 0.246885 0.074 Uiso 1 1 calc GR . . . .
C65 C 0.3708(7) 0.4442(7) 0.5067(5) 0.066(3) Uani 1 1 d . . . . .
H65A H 0.417270 0.447853 0.529669 0.098 Uiso 1 1 calc GR . . . .
H65B H 0.368767 0.385725 0.506572 0.098 Uiso 1 1 calc GR . . . .
H65C H 0.312674 0.470157 0.531943 0.098 Uiso 1 1 calc GR . . . .
C31 C 0.3083(8) 1.3229(5) 0.3700(6) 0.062(3) Uani 1 1 d . . . . .
H31 H 0.346643 1.363120 0.361663 0.075 Uiso 1 1 calc R . . . .
C54 C 0.6566(8) 0.3289(6) 0.1279(5) 0.069(3) Uani 1 1 d . . . . .
H54 H 0.716511 0.303294 0.112154 0.083 Uiso 1 1 calc R . . . .
C67 C 0.4969(8) 0.6152(6) 0.0705(5) 0.068(3) Uani 1 1 d . . . . .
H67A H 0.458744 0.583953 0.057426 0.102 Uiso 1 1 calc GR . . . .
H67B H 0.538123 0.576487 0.095369 0.102 Uiso 1 1 calc GR . . . .
H67C H 0.531092 0.645750 0.028404 0.102 Uiso 1 1 calc GR . . . .
C61 C 0.6763(8) 0.7118(8) 0.2622(12) 0.135(8) Uani 1 1 d . . . . .
H61A H 0.711901 0.722316 0.214228 0.203 Uiso 1 1 calc GR . . . .
H61B H 0.702532 0.659110 0.286164 0.203 Uiso 1 1 calc GR . . . .
H61C H 0.675838 0.757066 0.286853 0.203 Uiso 1 1 calc GR . . . .
H25 H 0.375(4) 0.773(3) 0.220(3) 0.013(16) Uiso 1 1 d D . . . .

loop_
_atom_site_aniso_label
_atom_site_aniso_U_11
_atom_site_aniso_U_22
_atom_site_aniso_U_33
_atom_site_aniso_U_23
_atom_site_aniso_U_13
_atom_site_aniso_U_12
Dy4 0.01783(16) 0.01453(15) 0.01707(16) -0.00466(12) -0.00329(12) -0.00134(11)
Dy1 0.01170(15) 0.02399(17) 0.01631(16) -0.00583(12) -0.00365(12) -0.00196(12)
Dy2 0.01284(15) 0.02448(17) 0.01722(16) -0.00546(12) -0.00438(12) -0.00243(12)
Dy3 0.02241(17) 0.01575(16) 0.01739(16) -0.00554(12) -0.00323(13) -0.00348(12)
Dy5 0.0314(2) 0.01829(17) 0.0311(2) -0.01030(14) -0.00972(15) 0.00604(14)
O2 0.0102(18) 0.037(2) 0.018(2) -0.0075(17) 0.0015(15) -0.0094(16)
O12 0.0164(19) 0.023(2) 0.023(2) -0.0039(16) -0.0021(16) -0.0073(15)
O25 0.0137(18) 0.0139(18) 0.0185(19) -0.0019(15) -0.0009(15) -0.0009(14)
O6 0.0165(19) 0.0169(19) 0.023(2) -0.0089(16) -0.0030(16) -0.0001(15)
O3 0.021(2) 0.028(2) 0.019(2) -0.0059(16) -0.0098(16) -0.0075(16)
O8 0.045(3) 0.037(3) 0.051(3) -0.026(3) -0.015(3) 0.023(2)
O4 0.029(2) 0.028(2) 0.014(2) -0.0019(16) 0.0017(17) -0.0032(18)
O11 0.022(2) 0.025(2) 0.0162(19) -0.0055(16) -0.0048(16) -0.0034(16)
O7 0.031(2) 0.019(2) 0.033(2) -0.0143(18) -0.0097(19) 0.0007(17)
O16 0.025(2) 0.0118(18) 0.025(2) -0.0014(15) -0.0042(17) 0.0012(15)
O5 0.045(3) 0.020(2) 0.033(3) -0.0096(19) -0.004(2) -0.0146(19)
O14 0.026(2) 0.025(2) 0.035(2) -0.0062(18) -0.0178(19) 0.0084(17)
O20 0.023(2) 0.032(2) 0.030(2) -0.0154(19) -0.0061(18) 0.0052(18)
O1 0.0148(19) 0.038(2) 0.021(2) -0.0098(18) -0.0117(16) 0.0028(17)
O23 0.037(2) 0.018(2) 0.0149(19) 0.0049(15) -0.0051(17) -0.0070(17)
N3 0.013(2) 0.029(3) 0.016(2) -0.0014(19) -0.0039(18) -0.0028(19)
O10 0.019(2) 0.039(2) 0.0149(19) 0.0030(17) -0.0054(16) -0.0089(17)
O15 0.025(2) 0.0119(18) 0.029(2) -0.0068(16) -0.0066(17) 0.0030(15)
O21 0.018(2) 0.030(2) 0.021(2) -0.0027(17) 0.0024(16) -0.0101(17)
O18 0.047(3) 0.016(2) 0.041(3) -0.0004(19) -0.018(2) -0.0041(19)
N8 0.028(3) 0.022(3) 0.021(3) -0.007(2) -0.003(2) 0.001(2)
N5 0.031(3) 0.037(3) 0.022(3) -0.008(2) -0.005(2) -0.013(2)
O17 0.040(3) 0.030(3) 0.041(3) -0.007(2) -0.013(2) 0.005(2)
O13 0.027(2) 0.033(3) 0.043(3) -0.008(2) -0.011(2) 0.0039(19)
O19 0.037(3) 0.028(2) 0.024(2) -0.0062(18) -0.0099(19) 0.0047(19)
O22 0.030(3) 0.041(3) 0.067(4) -0.019(3) -0.013(3) -0.009(2)
O24 0.050(3) 0.022(2) 0.066(4) -0.001(2) -0.006(3) -0.008(2)
N1 0.021(2) 0.027(3) 0.016(2) -0.0039(19) -0.0083(19) 0.0010(19)
N7 0.022(2) 0.017(2) 0.023(3) -0.0053(19) 0.001(2) -0.0041(19)
N2 0.007(2) 0.028(3) 0.012(2) 0.0011(18) -0.0023(16) -0.0022(17)
C36 0.022(3) 0.018(3) 0.018(3) -0.003(2) -0.004(2) 0.001(2)
N6 0.036(3) 0.022(2) 0.017(2) -0.0056(19) -0.010(2) -0.005(2)
N4 0.018(2) 0.023(2) 0.022(2) 0.0002(19) -0.0093(19) -0.0060(19)
N9 0.015(2) 0.022(2) 0.024(2) -0.0044(19) -0.0014(19) -0.0051(18)
C38 0.024(3) 0.030(3) 0.018(3) -0.004(2) -0.004(2) 0.001(2)
N10 0.029(3) 0.022(3) 0.023(3) -0.003(2) -0.006(2) -0.002(2)
N12 0.048(4) 0.016(2) 0.036(3) -0.008(2) -0.019(3) 0.007(2)
C49 0.039(4) 0.016(3) 0.035(4) -0.006(3) -0.015(3) -0.003(3)
C21 0.026(3) 0.018(3) 0.019(3) 0.004(2) -0.015(2) 0.000(2)
C37 0.023(3) 0.023(3) 0.017(3) 0.000(2) -0.003(2) -0.003(2)
C39 0.017(3) 0.042(4) 0.027(3) -0.004(3) -0.001(2) -0.004(3)
O9 0.029(3) 0.057(3) 0.043(3) -0.001(3) -0.014(2) -0.015(2)
C24 0.068(6) 0.047(5) 0.020(3) 0.000(3) -0.011(4) -0.008(4)
N11 0.039(3) 0.022(3) 0.040(3) -0.013(2) -0.008(3) -0.003(2)
C9 0.010(2) 0.021(3) 0.028(3) -0.002(2) -0.006(2) 0.000(2)
C60 0.011(2) 0.023(3) 0.013(2) 0.000(2) -0.0022(19) -0.002(2)
C8 0.012(3) 0.025(3) 0.027(3) -0.005(2) -0.005(2) -0.001(2)
C10 0.014(3) 0.039(4) 0.019(3) -0.002(2) -0.003(2) -0.004(2)
C64 0.016(3) 0.021(3) 0.022(3) 0.001(2) -0.008(2) -0.002(2)
C7 0.010(2) 0.025(3) 0.028(3) -0.006(2) -0.001(2) 0.000(2)
C40 0.022(3) 0.033(3) 0.029(3) -0.002(3) -0.006(3) -0.008(3)
C1 0.017(3) 0.033(3) 0.020(3) -0.005(2) -0.002(2) -0.006(2)
C27 0.051(4) 0.037(4) 0.016(3) -0.007(3) 0.001(3) -0.007(3)
C12 0.018(3) 0.035(3) 0.028(3) 0.003(3) -0.006(2) -0.006(2)
C20 0.025(3) 0.028(3) 0.028(3) -0.003(3) -0.010(3) -0.007(2)
C34 0.057(5) 0.017(3) 0.032(4) -0.007(3) -0.013(3) -0.004(3)
C66 0.039(4) 0.027(3) 0.048(4) -0.006(3) -0.014(3) -0.004(3)
C14 0.025(3) 0.031(3) 0.026(3) -0.005(3) -0.013(3) -0.003(2)
C28 0.043(4) 0.025(3) 0.018(3) -0.012(2) -0.001(3) -0.004(3)
C33 0.083(6) 0.019(3) 0.042(4) -0.008(3) -0.019(4) -0.002(4)
C41 0.020(3) 0.025(3) 0.030(3) -0.003(3) -0.007(2) -0.003(2)
C13 0.011(3) 0.032(3) 0.027(3) -0.003(2) -0.007(2) -0.003(2)
C23 0.047(4) 0.024(3) 0.024(3) -0.007(3) -0.007(3) -0.003(3)
C29 0.046(4) 0.025(3) 0.029(3) -0.011(3) -0.005(3) -0.012(3)
C6 0.021(3) 0.029(3) 0.027(3) -0.007(3) -0.006(2) 0.000(2)
C59 0.046(4) 0.020(3) 0.028(3) -0.007(2) -0.021(3) 0.009(3)
C30 0.067(6) 0.029(4) 0.050(5) -0.007(3) -0.007(4) -0.020(4)
C48 0.037(4) 0.021(3) 0.030(3) -0.007(3) -0.010(3) -0.005(3)
C4 0.025(3) 0.064(5) 0.021(3) -0.008(3) -0.007(3) -0.010(3)
C55 0.060(6) 0.046(5) 0.049(5) -0.015(4) -0.014(4) 0.031(4)
C11 0.012(3) 0.046(4) 0.023(3) -0.003(3) 0.001(2) -0.001(2)
C44 0.039(4) 0.040(4) 0.050(5) 0.001(3) -0.017(4) -0.017(3)
C56 0.072(6) 0.027(4) 0.032(4) -0.006(3) -0.016(4) 0.027(4)
C35 0.039(4) 0.017(3) 0.026(3) -0.005(2) -0.001(3) 0.000(3)
C62 0.022(3) 0.037(4) 0.079(6) -0.011(4) -0.022(4) 0.002(3)
C42 0.029(3) 0.026(3) 0.023(3) 0.000(2) -0.008(2) -0.011(2)
C19 0.025(3) 0.043(4) 0.029(3) -0.007(3) -0.013(3) -0.012(3)
C68 0.044(4) 0.021(3) 0.032(4) -0.009(3) -0.009(3) 0.007(3)
C58 0.023(3) 0.056(5) 0.028(4) -0.007(3) 0.000(3) -0.010(3)
C2 0.017(3) 0.064(5) 0.025(3) -0.013(3) -0.004(2) -0.011(3)
C5 0.025(3) 0.043(4) 0.032(4) -0.015(3) -0.015(3) 0.000(3)
C16 0.010(3) 0.049(4) 0.043(4) 0.001(3) -0.011(3) -0.009(3)
C57 0.020(3) 0.067(6) 0.050(5) 0.001(4) -0.003(3) -0.003(3)
C18 0.020(3) 0.048(4) 0.041(4) 0.001(3) -0.019(3) -0.012(3)
C22 0.040(4) 0.029(3) 0.025(3) -0.008(3) -0.013(3) -0.005(3)
C52 0.093(8) 0.041(5) 0.057(6) -0.027(4) -0.022(5) 0.018(5)
C63 0.035(4) 0.030(3) 0.039(4) -0.008(3) -0.019(3) 0.001(3)
C46 0.048(5) 0.037(4) 0.069(6) -0.012(4) -0.017(4) -0.024(4)
C15 0.021(3) 0.041(4) 0.034(4) -0.002(3) -0.006(3) -0.012(3)
C50 0.064(5) 0.025(3) 0.048(5) -0.022(3) -0.020(4) 0.008(3)
C43 0.030(3) 0.034(4) 0.038(4) -0.002(3) -0.009(3) -0.016(3)
C45 0.021(3) 0.042(4) 0.035(4) 0.000(3) -0.005(3) -0.011(3)
C51 0.072(6) 0.029(4) 0.043(4) -0.020(3) -0.028(4) 0.024(4)
C53 0.101(9) 0.058(6) 0.057(6) -0.038(5) -0.020(6) 0.033(6)
C26 0.075(6) 0.037(4) 0.017(3) -0.003(3) 0.002(3) -0.005(4)
C25 0.069(6) 0.050(5) 0.024(4) -0.007(3) -0.008(4) -0.006(4)
C71 0.083(7) 0.049(5) 0.027(4) 0.000(3) -0.001(4) -0.033(5)
C17 0.010(3) 0.055(5) 0.036(4) -0.006(3) 0.000(3) -0.007(3)
C47 0.044(4) 0.036(4) 0.052(5) -0.019(4) -0.004(4) -0.019(3)
C32 0.103(9) 0.021(4) 0.077(7) -0.021(4) -0.026(6) -0.011(4)
C70 0.059(6) 0.081(7) 0.057(6) -0.026(5) 0.000(5) -0.031(5)
C72 0.071(7) 0.041(5) 0.065(6) 0.005(4) 0.006(5) -0.016(5)
C3 0.023(3) 0.068(5) 0.041(4) -0.010(4) -0.011(3) -0.014(3)
C69 0.041(4) 0.048(5) 0.055(5) -0.018(4) 0.005(4) -0.011(4)
C65 0.058(6) 0.076(7) 0.053(6) 0.037(5) -0.028(5) -0.015(5)
C31 0.086(8) 0.025(4) 0.082(7) -0.008(4) -0.025(6) -0.018(4)
C54 0.087(8) 0.056(6) 0.041(5) -0.017(4) -0.010(5) 0.046(6)
C67 0.106(9) 0.047(5) 0.035(4) -0.021(4) -0.016(5) 0.040(5)
C61 0.050(7) 0.060(7) 0.30(3) 0.033(11) -0.087(11) -0.011(6)

loop_
_atom_type_symbol
_atom_type_description
_atom_type_scat_dispersion_real
_atom_type_scat_dispersion_imag
_atom_type_scat_source
C C 0.0181 0.0091 'International Tables Vol C Tables 4.2.6.8 and 6.1.1.4'
H H 0.0000 0.0000 'International Tables Vol C Tables 4.2.6.8 and 6.1.1.4'
Dy Dy -9.8046 9.8477 'International Tables Vol C Tables 4.2.6.8 and 6.1.1.4'
N N 0.0311 0.0180 'International Tables Vol C Tables 4.2.6.8 and 6.1.1.4'
O O 0.0492 0.0322 'International Tables Vol C Tables 4.2.6.8 and 6.1.1.4'

loop_
_geom_angle_atom_site_label_1
_geom_angle_atom_site_label_2
_geom_angle_atom_site_label_3
_geom_angle
_geom_angle_site_symmetry_1
_geom_angle_site_symmetry_3
_geom_angle_publ_flag
O25 Dy4 Dy1 36.06(9) . . ?
O25 Dy4 O6 98.81(13) . . ?
O25 Dy4 O7 79.66(14) . . ?
O25 Dy4 O16 74.45(13) . . ?
O25 Dy4 O15 72.76(13) . . ?
O25 Dy4 N9 140.75(14) . . ?
O25 Dy4 N10 125.36(15) . . ?
O25 Dy4 C64 73.56(15) . . ?
O6 Dy4 Dy1 102.48(10) . . ?
O6 Dy4 O7 171.09(14) . . ?
O6 Dy4 O16 61.74(13) . . ?
O6 Dy4 O15 110.63(13) . . ?
O6 Dy4 N9 62.69(14) . . ?
O6 Dy4 N10 124.31(15) . . ?
O6 Dy4 C64 85.70(15) . . ?
O7 Dy4 Dy1 81.53(11) . . ?
O7 Dy4 O16 109.54(14) . . ?
O7 Dy4 O15 60.49(14) . . ?
O7 Dy4 N9 123.67(15) . . ?
O7 Dy4 N10 62.30(16) . . ?
O7 Dy4 C64 85.45(16) . . ?
O16 Dy4 Dy1 107.64(9) . . ?
O16 Dy4 O15 49.47(12) . . ?
O16 Dy4 N9 117.30(14) . . ?
O16 Dy4 N10 152.50(15) . . ?
O16 Dy4 C64 24.55(14) . . ?
O23 Dy4 Dy1 170.76(10) . . ?
O23 Dy4 O25 144.80(15) . . ?
O23 Dy4 O6 86.64(14) . . ?
O23 Dy4 O7 89.66(15) . . ?
O23 Dy4 O16 77.88(14) . . ?
O23 Dy4 O15 72.80(15) . . ?
O23 Dy4 N9 72.19(16) . . ?
O23 Dy4 N10 75.92(16) . . ?
O23 Dy4 C64 72.22(16) . . ?
O10 Dy4 Dy1 36.55(10) . . ?
O10 Dy4 O25 70.97(14) . . ?
O10 Dy4 O6 88.24(15) . . ?
O10 Dy4 O7 99.45(16) . . ?
O10 Dy4 O16 129.31(14) . . ?
O10 Dy4 O23 144.20(15) . . ?
O10 Dy4 O15 141.20(14) . . ?
O10 Dy4 N9 74.01(15) . . ?
O10 Dy4 N10 77.97(16) . . ?
O10 Dy4 C64 142.58(15) . . ?
O15 Dy4 Dy1 104.85(9) . . ?
O15 Dy4 C64 25.02(14) . . ?
N9 Dy4 Dy1 110.47(11) . . ?
N9 Dy4 O15 144.67(15) . . ?
N9 Dy4 C64 133.08(16) . . ?
N10 Dy4 Dy1 97.35(12) . . ?
N10 Dy4 O15 113.52(15) . . ?
N10 Dy4 N9 61.63(16) . . ?
N10 Dy4 C64 134.31(16) . . ?
C64 Dy4 Dy1 109.60(11) . . ?
Dy2 Dy1 Dy4 71.495(9) . . ?
O2 Dy1 Dy4 106.29(10) . . ?
O2 Dy1 Dy2 35.61(10) . . ?
O2 Dy1 O25 70.84(14) . . ?
O2 Dy1 O11 72.44(14) . . ?
O2 Dy1 O20 75.97(16) . . ?
O2 Dy1 O10 132.12(14) . . ?
O2 Dy1 O22 146.45(16) . . ?
O2 Dy1 N1 62.84(15) . . ?
O25 Dy1 Dy4 36.46(9) . . ?
O25 Dy1 Dy2 38.79(9) . . ?
O25 Dy1 O11 79.27(13) . . ?
O25 Dy1 O10 69.68(13) . . ?
O25 Dy1 O22 102.23(17) . . ?
O25 Dy1 N1 131.17(14) . . ?
O11 Dy1 Dy4 81.95(10) . . ?
O11 Dy1 Dy2 60.28(10) . . ?
O11 Dy1 O10 74.56(15) . . ?
O11 Dy1 O22 140.00(16) . . ?
O11 Dy1 N1 99.96(15) . . ?
O20 Dy1 Dy4 98.27(12) . . ?
O20 Dy1 Dy2 88.32(11) . . ?
O20 Dy1 O25 81.76(14) . . ?
O20 Dy1 O11 147.04(15) . . ?
O20 Dy1 O10 122.92(16) . . ?
O20 Dy1 O22 70.52(17) . . ?
O20 Dy1 N1 73.19(16) . . ?
O1 Dy1 Dy4 120.99(11) . . ?
O1 Dy1 Dy2 140.55(12) . . ?
O1 Dy1 O2 122.64(16) . . ?
O1 Dy1 O25 153.24(14) . . ?
O1 Dy1 O11 83.36(15) . . ?
O1 Dy1 O20 122.49(16) . . ?
O1 Dy1 O10 86.20(15) . . ?
O1 Dy1 O22 78.55(18) . . ?
O1 Dy1 N1 71.79(16) . . ?
O10 Dy1 Dy4 34.82(10) . . ?
O10 Dy1 Dy2 97.32(10) . . ?
O10 Dy1 O22 68.94(18) . . ?
O10 Dy1 N1 157.86(15) . . ?
O22 Dy1 Dy4 77.49(15) . . ?
O22 Dy1 Dy2 139.29(14) . . ?
O22 Dy1 N1 107.60(19) . . ?
N1 Dy1 Dy4 167.21(11) . . ?
N1 Dy1 Dy2 98.32(11) . . ?
Dy1 Dy2 Dy3 101.401(10) . . ?
O2 Dy2 Dy1 35.86(9) . . ?
O2 Dy2 Dy3 133.19(9) . . ?
O2 Dy2 O12 97.78(14) . . ?
O2 Dy2 O25 69.92(13) . . ?
O2 Dy2 N3 62.85(14) . . ?
O2 Dy2 O21 82.57(15) . . ?
O2 Dy2 N4 125.72(15) . . ?
O12 Dy2 Dy1 73.61(10) . . ?
O12 Dy2 Dy3 37.56(10) . . ?
O12 Dy2 O25 72.70(13) . . ?
O12 Dy2 N3 143.76(15) . . ?
O12 Dy2 N4 122.39(15) . . ?
O25 Dy2 Dy1 37.57(9) . . ?
O25 Dy2 Dy3 80.40(9) . . ?
O25 Dy2 N3 121.32(14) . . ?
O25 Dy2 N4 150.79(14) . . ?
O3 Dy2 Dy1 135.06(10) . . ?
O3 Dy2 Dy3 33.73(10) . . ?
O3 Dy2 O2 163.40(15) . . ?
O3 Dy2 O12 66.50(14) . . ?
O3 Dy2 O25 108.23(14) . . ?
O3 Dy2 N3 126.78(15) . . ?
O3 Dy2 O21 87.10(15) . . ?
O3 Dy2 N4 64.04(15) . . ?
O14 Dy2 Dy1 103.66(12) . . ?
O14 Dy2 Dy3 102.22(12) . . ?
O14 Dy2 O2 105.90(16) . . ?
O14 Dy2 O12 132.97(16) . . ?
O14 Dy2 O25 78.15(15) . . ?
O14 Dy2 O3 89.47(16) . . ?
O14 Dy2 N3 83.14(17) . . ?
O14 Dy2 O21 150.25(16) . . ?
O14 Dy2 N4 73.78(16) . . ?
N3 Dy2 Dy1 97.66(11) . . ?
N3 Dy2 Dy3 158.27(11) . . ?
O21 Dy2 Dy1 99.53(10) . . ?
O21 Dy2 Dy3 91.07(10) . . ?
O21 Dy2 O12 71.63(14) . . ?
O21 Dy2 O25 130.80(14) . . ?
O21 Dy2 N3 75.47(15) . . ?
O21 Dy2 N4 78.18(15) . . ?
N4 Dy2 Dy1 160.88(12) . . ?
N4 Dy2 Dy3 97.63(12) . . ?
N4 Dy2 N3 63.29(16) . . ?
O12 Dy3 Dy2 36.31(9) . . ?
O12 Dy3 N7 87.54(15) . . ?
O12 Dy3 N6 127.81(15) . . ?
O6 Dy3 Dy2 91.23(9) . . ?
O6 Dy3 O12 72.12(13) . . ?
O6 Dy3 N7 64.54(15) . . ?
O6 Dy3 N6 143.93(15) . . ?
O3 Dy3 Dy2 32.66(9) . . ?
O3 Dy3 O12 64.38(13) . . ?
O3 Dy3 O6 122.25(13) . . ?
O3 Dy3 O16 74.98(14) . . ?
O3 Dy3 N7 142.96(15) . . ?
O3 Dy3 N6 63.57(15) . . ?
O4 Dy3 Dy2 149.19(11) . . ?
O4 Dy3 O12 157.10(15) . . ?
O4 Dy3 O6 84.99(16) . . ?
O4 Dy3 O3 132.67(15) . . ?
O4 Dy3 O16 86.66(15) . . ?
O4 Dy3 N7 81.83(16) . . ?
O4 Dy3 N6 72.20(17) . . ?
O16 Dy3 Dy2 64.43(10) . . ?
O16 Dy3 O12 84.07(14) . . ?
O16 Dy3 O6 64.21(14) . . ?
O16 Dy3 N7 128.17(15) . . ?
O16 Dy3 N6 86.41(15) . . ?
O5 Dy3 Dy2 98.61(12) . . ?
O5 Dy3 O12 89.67(16) . . ?
O5 Dy3 O6 133.41(17) . . ?
O5 Dy3 O3 83.25(16) . . ?
O5 Dy3 O4 106.15(17) . . ?
O5 Dy3 O16 157.97(17) . . ?
O5 Dy3 N7 72.38(18) . . ?
O5 Dy3 N6 80.80(18) . . ?
N7 Dy3 Dy2 123.81(12) . . ?
N7 Dy3 N6 135.47(16) . . ?
N6 Dy3 Dy2 94.43(12) . . ?
O8 Dy5 O7 137.61(18) . . ?
O8 Dy5 O15 157.74(19) . . ?
O8 Dy5 O18 103.4(2) . . ?
O8 Dy5 O17 82.73(19) . . ?
O8 Dy5 O13 82.0(2) . . ?
O8 Dy5 O19 92.52(19) . . ?
O8 Dy5 N12 72.9(2) . . ?
O8 Dy5 C66 93.8(2) . . ?
O7 Dy5 O18 76.01(16) . . ?
O7 Dy5 O17 123.62(17) . . ?
O7 Dy5 N12 65.11(16) . . ?
O7 Dy5 C66 99.73(19) . . ?
O15 Dy5 O7 64.64(14) . . ?
O15 Dy5 O18 79.45(15) . . ?
O15 Dy5 O17 81.49(15) . . ?
O15 Dy5 N12 128.94(17) . . ?
O15 Dy5 C66 78.91(18) . . ?
O18 Dy5 O17 53.49(17) . . ?
O18 Dy5 N12 80.49(19) . . ?
O18 Dy5 C66 26.57(19) . . ?
O17 Dy5 N12 120.61(18) . . ?
O17 Dy5 C66 26.9(2) . . ?
O13 Dy5 O7 132.13(15) . . ?
O13 Dy5 O15 79.31(16) . . ?
O13 Dy5 O18 128.60(18) . . ?
O13 Dy5 O17 77.38(18) . . ?
O13 Dy5 N12 145.9(2) . . ?
O13 Dy5 C66 103.2(2) . . ?
O19 Dy5 O7 76.21(16) . . ?
O19 Dy5 O15 94.80(15) . . ?
O19 Dy5 O18 151.37(17) . . ?
O19 Dy5 O17 153.97(18) . . ?
O19 Dy5 O13 76.62(18) . . ?
O19 Dy5 N12 81.69(19) . . ?
O19 Dy5 C66 173.59(19) . . ?
N12 Dy5 C66 101.2(2) . . ?
Dy2 O2 Dy1 108.53(15) . . ?
C8 O2 Dy1 120.4(4) . . ?
C8 O2 Dy2 129.6(3) . . ?
Dy2 O12 Dy3 106.13(15) . . ?
C60 O12 Dy2 115.7(3) . . ?
C60 O12 Dy3 138.1(4) . . ?
Dy4 O25 Dy2 134.40(17) . . ?
Dy4 O25 H25 110(5) . . ?
Dy1 O25 Dy4 107.48(15) . . ?
Dy1 O25 Dy2 103.64(14) . . ?
Dy1 O25 H25 101(5) . . ?
Dy2 O25 H25 96(5) . . ?
Dy4 O6 Dy3 116.81(15) . . ?
C36 O6 Dy4 126.8(4) . . ?
C36 O6 Dy3 116.3(3) . . ?
Dy2 O3 Dy3 113.62(16) . . ?
C21 O3 Dy2 126.1(4) . . ?
C21 O3 Dy3 119.6(4) . . ?
C56 O8 Dy5 142.3(5) . . ?
C28 O4 Dy3 143.7(4) . . ?
C60 O11 Dy1 141.3(4) . . ?
Dy5 O7 Dy4 118.24(18) . . ?
C49 O7 Dy4 125.9(4) . . ?
C49 O7 Dy5 115.2(4) . . ?
Dy3 O16 Dy4 111.09(15) . . ?
C64 O16 Dy4 97.9(3) . . ?
C64 O16 Dy3 150.5(4) . . ?
C29 O5 Dy3 144.0(5) . . ?
C62 O14 Dy2 171.4(5) . . ?
C68 O20 Dy1 139.7(4) . . ?
C1 O1 Dy1 131.1(4) . . ?
Dy4 O23 H23 117.9(14) . . ?
C71 O23 Dy4 132.3(4) . . ?
C71 O23 H23 109.8(14) . . ?
C9 N3 Dy2 121.1(4) . . ?
C9 N3 C13 118.9(5) . . ?
C13 N3 Dy2 119.7(4) . . ?
Dy4 O10 Dy1 108.63(16) . . ?
C58 O10 Dy4 135.0(4) . . ?
C58 O10 Dy1 115.4(4) . . ?
Dy5 O15 Dy4 113.26(16) . . ?
C64 O15 Dy4 94.6(3) . . ?
C64 O15 Dy5 146.7(4) . . ?
Dy2 O21 H21 122.1(16) . . ?
C69 O21 Dy2 127.2(4) . . ?
C69 O21 H21 107.7(16) . . ?
C66 O18 Dy5 94.1(5) . . ?
C36 N8 N7 111.1(5) . . ?
C21 N5 N6 110.8(5) . . ?
C66 O17 Dy5 92.8(4) . . ?
C62 O13 Dy5 135.7(5) . . ?
C68 O19 Dy5 147.6(5) . . ?
Dy1 O22 H22 113.4(17) . . ?
C70 O22 Dy1 134.0(5) . . ?
C70 O22 H22 105.7(18) . . ?
C72 O24 H24A 109.5 . . ?
N2 N1 Dy1 117.7(3) . . ?
C7 N1 Dy1 126.5(4) . . ?
C7 N1 N2 114.7(5) . . ?
N8 N7 Dy3 116.9(3) . . ?
C35 N7 Dy3 131.6(5) . . ?
C35 N7 N8 111.1(5) . . ?
C8 N2 N1 109.8(4) . . ?
O6 C36 C37 116.0(5) . . ?
N8 C36 O6 127.3(6) . . ?
N8 C36 C37 116.7(5) . . ?
N5 N6 Dy3 117.5(4) . . ?
C22 N6 Dy3 131.8(5) . . ?
C22 N6 N5 110.7(5) . . ?
C20 N4 Dy2 119.2(4) . . ?
C20 N4 C14 118.2(5) . . ?
C14 N4 Dy2 121.1(4) . . ?
C37 N9 Dy4 119.4(4) . . ?
C37 N9 C41 118.2(5) . . ?
C41 N9 Dy4 122.4(4) . . ?
C37 C38 H38 120.5 . . ?
C39 C38 H38 120.5 . . ?
C39 C38 C37 118.9(6) . . ?
C48 N10 Dy4 119.6(4) . . ?
C48 N10 C42 118.1(6) . . ?
C42 N10 Dy4 122.2(4) . . ?
N11 N12 Dy5 117.0(4) . . ?
C50 N12 Dy5 130.9(6) . . ?
C50 N12 N11 112.0(6) . . ?
O7 C49 N11 127.3(7) . . ?
O7 C49 C48 116.2(6) . . ?
N11 C49 C48 116.3(6) . . ?
O3 C21 C20 115.1(5) . . ?
N5 C21 O3 125.7(6) . . ?
N5 C21 C20 119.1(5) . . ?
N9 C37 C36 114.3(5) . . ?
N9 C37 C38 122.5(6) . . ?
C38 C37 C36 123.2(6) . . ?
C38 C39 H39 120.1 . . ?
C38 C39 C40 119.9(6) . . ?
C40 C39 H39 120.1 . . ?
C23 C24 H24 119.0 . . ?
C25 C24 H24 119.0 . . ?
C25 C24 C23 122.0(9) . . ?
C49 N11 N12 112.0(6) . . ?
N3 C9 C8 112.7(5) . . ?
N3 C9 C10 123.3(5) . . ?
C10 C9 C8 124.0(5) . . ?
O12 C60 C59 118.8(5) . . ?
O11 C60 O12 122.6(5) . . ?
O11 C60 C59 118.5(5) . . ?
O2 C8 C9 113.5(5) . . ?
N2 C8 O2 124.8(5) . . ?
N2 C8 C9 121.7(5) . . ?
C9 C10 H10 121.1 . . ?
C11 C10 C9 117.7(6) . . ?
C11 C10 H10 121.1 . . ?
O16 C64 Dy4 57.5(3) . . ?
O16 C64 O15 117.5(5) . . ?
O16 C64 C63 121.1(6) . . ?
O15 C64 Dy4 60.4(3) . . ?
O15 C64 C63 121.4(5) . . ?
C63 C64 Dy4 172.5(5) . . ?
N1 C7 H7 117.3 . . ?
N1 C7 C6 125.4(6) . . ?
C6 C7 H7 117.3 . . ?
C39 C40 C41 116.9(6) . . ?
C39 C40 C45 123.8(6) . . ?
C41 C40 C45 119.3(6) . . ?
O1 C1 C6 122.7(5) . . ?
O1 C1 C2 121.6(6) . . ?
C2 C1 C6 115.7(6) . . ?
C28 C27 H27 119.6 . . ?
C26 C27 H27 119.6 . . ?
C26 C27 C28 120.9(8) . . ?
C13 C12 C17 117.9(6) . . ?
C11 C12 C13 116.9(6) . . ?
C11 C12 C17 125.2(6) . . ?
N4 C20 C21 113.2(5) . . ?
N4 C20 C19 122.4(6) . . ?
C19 C20 C21 124.3(6) . . ?
C33 C34 C35 116.9(7) . . ?
C29 C34 C33 120.0(7) . . ?
C29 C34 C35 123.1(6) . . ?
O18 C66 Dy5 59.3(4) . . ?
O18 C66 O17 119.5(7) . . ?
O18 C66 C65 119.5(7) . . ?
O17 C66 Dy5 60.3(4) . . ?
O17 C66 C65 120.9(7) . . ?
C65 C66 Dy5 178.0(7) . . ?
N4 C14 C13 116.5(5) . . ?
N4 C14 C15 123.8(6) . . ?
C15 C14 C13 119.7(6) . . ?
O4 C28 C27 119.8(7) . . ?
O4 C28 C23 122.6(6) . . ?
C23 C28 C27 117.6(6) . . ?
C34 C33 H33 119.6 . . ?
C32 C33 C34 120.7(9) . . ?
C32 C33 H33 119.6 . . ?
N9 C41 C40 123.6(6) . . ?
N9 C41 C42 117.2(5) . . ?
C40 C41 C42 119.2(6) . . ?
N3 C13 C12 122.3(6) . . ?
N3 C13 C14 117.5(5) . . ?
C12 C13 C14 120.2(5) . . ?
C24 C23 C28 119.2(7) . . ?
C24 C23 C22 116.7(7) . . ?
C28 C23 C22 123.9(6) . . ?
O5 C29 C34 122.8(6) . . ?
O5 C29 C30 119.3(7) . . ?
C30 C29 C34 117.9(7) . . ?
C1 C6 C7 122.3(6) . . ?
C5 C6 C7 117.0(6) . . ?
C5 C6 C1 120.7(6) . . ?
C60 C59 H59A 109.5 . . ?
C60 C59 H59B 109.5 . . ?
C60 C59 H59C 109.5 . . ?
H59A C59 H59B 109.5 . . ?
H59A C59 H59C 109.5 . . ?
H59B C59 H59C 109.5 . . ?
C29 C30 H30 119.4 . . ?
C31 C30 C29 121.2(9) . . ?
C31 C30 H30 119.4 . . ?
N10 C48 C49 114.6(6) . . ?
N10 C48 C47 122.2(7) . . ?
C47 C48 C49 123.2(6) . . ?
C5 C4 H4 120.8 . . ?
C5 C4 C3 118.4(6) . . ?
C3 C4 H4 120.8 . . ?
C56 C55 H55 119.7 . . ?
C54 C55 H55 119.7 . . ?
C54 C55 C56 120.6(10) . . ?
C10 C11 C12 120.7(6) . . ?
C10 C11 H11 119.7 . . ?
C12 C11 H11 119.7 . . ?
C43 C44 H44 119.1 . . ?
C45 C44 H44 119.1 . . ?
C45 C44 C43 121.9(7) . . ?
O8 C56 C55 120.3(9) . . ?
O8 C56 C51 122.2(7) . . ?
C51 C56 C55 117.4(8) . . ?
N7 C35 C34 125.5(6) . . ?
N7 C35 H35 117.3 . . ?
C34 C35 H35 117.3 . . ?
O14 C62 C61 118.1(8) . . ?
O13 C62 O14 125.3(7) . . ?
O13 C62 C61 116.0(8) . . ?
N10 C42 C41 116.4(5) . . ?
N10 C42 C43 123.5(6) . . ?
C43 C42 C41 120.1(6) . . ?
C20 C19 H19 120.3 . . ?
C18 C19 C20 119.4(6) . . ?
C18 C19 H19 120.3 . . ?
O20 C68 O19 123.8(6) . . ?
O20 C68 C67 117.9(7) . . ?
O19 C68 C67 118.3(6) . . ?
O10 C58 C57 118.2(7) . . ?
O9 C58 O10 120.1(7) . . ?
O9 C58 C57 121.6(7) . . ?
C1 C2 H2 118.9 . . ?
C3 C2 C1 122.2(6) . . ?
C3 C2 H2 118.9 . . ?
C6 C5 H5 119.3 . . ?
C4 C5 C6 121.3(6) . . ?
C4 C5 H5 119.3 . . ?
C15 C16 H16 119.5 . . ?
C17 C16 H16 119.5 . . ?
C17 C16 C15 121.0(6) . . ?
C58 C57 H57A 109.5 . . ?
C58 C57 H57B 109.5 . . ?
C58 C57 H57C 109.5 . . ?
H57A C57 H57B 109.5 . . ?
H57A C57 H57C 109.5 . . ?
H57B C57 H57C 109.5 . . ?
C19 C18 H18 120.1 . . ?
C19 C18 C15 119.9(6) . . ?
C15 C18 H18 120.1 . . ?
N6 C22 C23 124.8(7) . . ?
N6 C22 H22A 117.6 . . ?
C23 C22 H22A 117.6 . . ?
C51 C52 H52 119.6 . . ?
C53 C52 H52 119.6 . . ?
C53 C52 C51 120.8(11) . . ?
C64 C63 H63A 109.5 . . ?
C64 C63 H63B 109.5 . . ?
C64 C63 H63C 109.5 . . ?
H63A C63 H63B 109.5 . . ?
H63A C63 H63C 109.5 . . ?
H63B C63 H63C 109.5 . . ?
C43 C46 H46 120.7 . . ?
C47 C46 H46 120.7 . . ?
C47 C46 C43 118.6(7) . . ?
C14 C15 C16 119.0(6) . . ?
C14 C15 C18 116.2(6) . . ?
C18 C15 C16 124.7(6) . . ?
N12 C50 H50 116.9 . . ?
N12 C50 C51 126.2(8) . . ?
C51 C50 H50 116.9 . . ?
C42 C43 C44 119.1(7) . . ?
C42 C43 C46 117.7(7) . . ?
C46 C43 C44 123.2(7) . . ?
C40 C45 H45 119.8 . . ?
C44 C45 C40 120.3(7) . . ?
C44 C45 H45 119.8 . . ?
C56 C51 C50 123.2(7) . . ?
C52 C51 C56 119.7(9) . . ?
C52 C51 C50 117.0(9) . . ?
C52 C53 H53 120.1 . . ?
C54 C53 C52 119.7(9) . . ?
C54 C53 H53 120.1 . . ?
C27 C26 H26 118.7 . . ?
C27 C26 C25 122.7(8) . . ?
C25 C26 H26 118.7 . . ?
C24 C25 H25A 121.2 . . ?
C26 C25 C24 117.6(8) . . ?
C26 C25 H25A 121.2 . . ?
O23 C71 H71A 109.5 . . ?
O23 C71 H71B 109.5 . . ?
O23 C71 H71C 109.5 . . ?
H71A C71 H71B 109.5 . . ?
H71A C71 H71C 109.5 . . ?
H71B C71 H71C 109.5 . . ?
C12 C17 H17 118.9 . . ?
C16 C17 C12 122.2(6) . . ?
C16 C17 H17 118.9 . . ?
C48 C47 H47 120.1 . . ?
C46 C47 C48 119.8(7) . . ?
C46 C47 H47 120.1 . . ?
C33 C32 H32 120.1 . . ?
C33 C32 C31 119.9(8) . . ?
C31 C32 H32 120.1 . . ?
O22 C70 H70A 109.5 . . ?
O22 C70 H70B 109.5 . . ?
O22 C70 H70C 109.5 . . ?
H70A C70 H70B 109.5 . . ?
H70A C70 H70C 109.5 . . ?
H70B C70 H70C 109.5 . . ?
O24 C72 H72A 109.5 . . ?
O24 C72 H72B 109.5 . . ?
O24 C72 H72C 109.5 . . ?
H72A C72 H72B 109.5 . . ?
H72A C72 H72C 109.5 . . ?
H72B C72 H72C 109.5 . . ?
C4 C3 H3 119.1 . . ?
C2 C3 C4 121.8(6) . . ?
C2 C3 H3 119.1 . . ?
O21 C69 H69A 109.5 . . ?
O21 C69 H69B 109.5 . . ?
O21 C69 H69C 109.5 . . ?
H69A C69 H69B 109.5 . . ?
H69A C69 H69C 109.5 . . ?
H69B C69 H69C 109.5 . . ?
C66 C65 H65A 109.5 . . ?
C66 C65 H65B 109.5 . . ?
C66 C65 H65C 109.5 . . ?
H65A C65 H65B 109.5 . . ?
H65A C65 H65C 109.5 . . ?
H65B C65 H65C 109.5 . . ?
C30 C31 C32 120.2(9) . . ?
C30 C31 H31 119.9 . . ?
C32 C31 H31 119.9 . . ?
C55 C54 H54 119.2 . . ?
C53 C54 C55 121.6(9) . . ?
C53 C54 H54 119.2 . . ?
C68 C67 H67A 109.5 . . ?
C68 C67 H67B 109.5 . . ?
C68 C67 H67C 109.5 . . ?
H67A C67 H67B 109.5 . . ?
H67A C67 H67C 109.5 . . ?
H67B C67 H67C 109.5 . . ?
C62 C61 H61A 109.5 . . ?
C62 C61 H61B 109.5 . . ?
C62 C61 H61C 109.5 . . ?
H61A C61 H61B 109.5 . . ?
H61A C61 H61C 109.5 . . ?
H61B C61 H61C 109.5 . . ?

loop_
_geom_bond_atom_site_label_1
_geom_bond_atom_site_label_2
_geom_bond_distance
_geom_bond_site_symmetry_2
_geom_bond_publ_flag
Dy4 Dy1 3.8304(5) . ?
Dy4 O25 2.386(4) . ?
Dy4 O6 2.392(4) . ?
Dy4 O7 2.426(4) . ?
Dy4 O16 2.560(4) . ?
Dy4 O23 2.354(4) . ?
Dy4 O10 2.308(4) . ?
Dy4 O15 2.621(4) . ?
Dy4 N9 2.599(5) . ?
Dy4 N10 2.594(5) . ?
Dy4 C64 3.005(6) . ?
Dy1 Dy2 3.7677(4) . ?
Dy1 O2 2.328(4) . ?
Dy1 O25 2.364(4) . ?
Dy1 O11 2.367(4) . ?
Dy1 O20 2.332(4) . ?
Dy1 O1 2.213(4) . ?
Dy1 O10 2.407(4) . ?
Dy1 O22 2.450(5) . ?
Dy1 N1 2.512(5) . ?
Dy2 Dy3 3.9097(4) . ?
Dy2 O2 2.314(4) . ?
Dy2 O12 2.410(4) . ?
Dy2 O25 2.429(4) . ?
Dy2 O3 2.302(4) . ?
Dy2 O14 2.258(4) . ?
Dy2 N3 2.550(5) . ?
Dy2 O21 2.393(4) . ?
Dy2 N4 2.531(5) . ?
Dy3 O12 2.481(4) . ?
Dy3 O6 2.400(4) . ?
Dy3 O3 2.369(4) . ?
Dy3 O4 2.208(4) . ?
Dy3 O16 2.389(4) . ?
Dy3 O5 2.197(4) . ?
Dy3 N7 2.491(5) . ?
Dy3 N6 2.522(5) . ?
Dy5 O8 2.197(5) . ?
Dy5 O7 2.414(4) . ?
Dy5 O15 2.350(4) . ?
Dy5 O18 2.429(5) . ?
Dy5 O17 2.450(5) . ?
Dy5 O13 2.332(5) . ?
Dy5 O19 2.309(5) . ?
Dy5 N12 2.468(6) . ?
Dy5 C66 2.818(8) . ?
O2 C8 1.316(7) . ?
O12 C60 1.272(7) . ?
O25 H25 0.81(2) . ?
O6 C36 1.305(7) . ?
O3 C21 1.324(7) . ?
O8 C56 1.309(9) . ?
O4 C28 1.294(8) . ?
O11 C60 1.254(7) . ?
O7 C49 1.295(8) . ?
O16 C64 1.261(7) . ?
O5 C29 1.313(8) . ?
O14 C62 1.259(9) . ?
O20 C68 1.244(8) . ?
O1 C1 1.296(7) . ?
O23 H23 0.850(9) . ?
O23 C71 1.393(9) . ?
N3 C9 1.313(8) . ?
N3 C13 1.351(7) . ?
O10 C58 1.342(8) . ?
O15 C64 1.275(7) . ?
O21 H21 0.853(10) . ?
O21 C69 1.474(9) . ?
O18 C66 1.264(9) . ?
N8 N7 1.409(7) . ?
N8 C36 1.301(8) . ?
N5 N6 1.413(8) . ?
N5 C21 1.291(8) . ?
O17 C66 1.277(9) . ?
O13 C62 1.234(10) . ?
O19 C68 1.273(9) . ?
O22 H22 0.862(10) . ?
O22 C70 1.416(11) . ?
O24 H24A 0.8200 . ?
O24 C72 1.387(11) . ?
N1 N2 1.404(6) . ?
N1 C7 1.291(8) . ?
N7 C35 1.289(8) . ?
N2 C8 1.292(8) . ?
C36 C37 1.476(8) . ?
N6 C22 1.279(8) . ?
N4 C20 1.327(8) . ?
N4 C14 1.342(8) . ?
N9 C37 1.331(8) . ?
N9 C41 1.343(8) . ?
C38 H38 0.9300 . ?
C38 C37 1.421(8) . ?
C38 C39 1.374(9) . ?
N10 C48 1.325(8) . ?
N10 C42 1.365(8) . ?
N12 N11 1.403(9) . ?
N12 C50 1.297(9) . ?
C49 N11 1.303(8) . ?
C49 C48 1.477(10) . ?
C21 C20 1.484(9) . ?
C39 H39 0.9300 . ?
C39 C40 1.401(10) . ?
O9 C58 1.244(9) . ?
C24 H24 0.9300 . ?
C24 C23 1.416(10) . ?
C24 C25 1.405(12) . ?
C9 C8 1.510(7) . ?
C9 C10 1.408(8) . ?
C60 C59 1.498(8) . ?
C10 H10 0.9300 . ?
C10 C11 1.374(8) . ?
C64 C63 1.471(8) . ?
C7 H7 0.9300 . ?
C7 C6 1.441(8) . ?
C40 C41 1.421(9) . ?
C40 C45 1.430(9) . ?
C1 C6 1.441(9) . ?
C1 C2 1.406(8) . ?
C27 H27 0.9300 . ?
C27 C28 1.427(10) . ?
C27 C26 1.377(11) . ?
C12 C13 1.414(9) . ?
C12 C11 1.399(10) . ?
C12 C17 1.424(9) . ?
C20 C19 1.403(9) . ?
C34 C33 1.422(10) . ?
C34 C29 1.410(11) . ?
C34 C35 1.455(10) . ?
C66 C65 1.493(11) . ?
C14 C13 1.442(9) . ?
C14 C15 1.408(9) . ?
C28 C23 1.425(11) . ?
C33 H33 0.9300 . ?
C33 C32 1.363(14) . ?
C41 C42 1.438(9) . ?
C23 C22 1.449(10) . ?
C29 C30 1.402(10) . ?
C6 C5 1.397(9) . ?
C59 H59A 0.9600 . ?
C59 H59B 0.9600 . ?
C59 H59C 0.9600 . ?
C30 H30 0.9300 . ?
C30 C31 1.393(12) . ?
C48 C47 1.419(10) . ?
C4 H4 0.9300 . ?
C4 C5 1.377(9) . ?
C4 C3 1.388(10) . ?
C55 H55 0.9300 . ?
C55 C56 1.433(12) . ?
C55 C54 1.379(13) . ?
C11 H11 0.9300 . ?
C44 H44 0.9300 . ?
C44 C43 1.428(11) . ?
C44 C45 1.355(11) . ?
C56 C51 1.419(14) . ?
C35 H35 0.9300 . ?
C62 C61 1.494(12) . ?
C42 C43 1.394(9) . ?
C19 H19 0.9300 . ?
C19 C18 1.361(10) . ?
C68 C67 1.502(10) . ?
C58 C57 1.514(12) . ?
C2 H2 0.9300 . ?
C2 C3 1.370(10) . ?
C5 H5 0.9300 . ?
C16 H16 0.9300 . ?
C16 C15 1.421(10) . ?
C16 C17 1.359(11) . ?
C57 H57A 0.9600 . ?
C57 H57B 0.9600 . ?
C57 H57C 0.9600 . ?
C18 H18 0.9300 . ?
C18 C15 1.412(10) . ?
C22 H22A 0.9300 . ?
C52 H52 0.9300 . ?
C52 C51 1.413(11) . ?
C52 C53 1.386(15) . ?
C63 H63A 0.9600 . ?
C63 H63B 0.9600 . ?
C63 H63C 0.9600 . ?
C46 H46 0.9300 . ?
C46 C43 1.417(11) . ?
C46 C47 1.373(12) . ?
C50 H50 0.9300 . ?
C50 C51 1.428(12) . ?
C45 H45 0.9300 . ?
C53 H53 0.9300 . ?
C53 C54 1.370(18) . ?
C26 H26 0.9300 . ?
C26 C25 1.382(14) . ?
C25 H25A 0.9300 . ?
C71 H71A 0.9600 . ?
C71 H71B 0.9600 . ?
C71 H71C 0.9600 . ?
C17 H17 0.9300 . ?
C47 H47 0.9300 . ?
C32 H32 0.9300 . ?
C32 C31 1.398(16) . ?
C70 H70A 0.9600 . ?
C70 H70B 0.9600 . ?
C70 H70C 0.9600 . ?
C72 H72A 0.9600 . ?
C72 H72B 0.9600 . ?
C72 H72C 0.9600 . ?
C3 H3 0.9300 . ?
C69 H69A 0.9600 . ?
C69 H69B 0.9600 . ?
C69 H69C 0.9600 . ?
C65 H65A 0.9600 . ?
C65 H65B 0.9600 . ?
C65 H65C 0.9600 . ?
C31 H31 0.9300 . ?
C54 H54 0.9300 . ?
C67 H67A 0.9600 . ?
C67 H67B 0.9600 . ?
C67 H67C 0.9600 . ?
C61 H61A 0.9600 . ?
C61 H61B 0.9600 . ?
C61 H61C 0.9600 . ?

loop_
_geom_torsion_atom_site_label_1
_geom_torsion_atom_site_label_2
_geom_torsion_atom_site_label_3
_geom_torsion_atom_site_label_4
_geom_torsion
_geom_torsion_site_symmetry_1
_geom_torsion_site_symmetry_2
_geom_torsion_site_symmetry_3
_geom_torsion_site_symmetry_4
_geom_torsion_publ_flag
Dy4 O6 C36 N8 -167.3(5) . . . . ?
Dy4 O6 C36 C37 11.8(7) . . . . ?
Dy4 O7 C49 N11 172.4(5) . . . . ?
Dy4 O7 C49 C48 -11.8(8) . . . . ?
Dy4 O16 C64 O15 7.1(6) . . . . ?
Dy4 O16 C64 C63 -171.3(5) . . . . ?
Dy4 O10 C58 O9 -83.6(8) . . . . ?
Dy4 O10 C58 C57 99.3(8) . . . . ?
Dy4 O15 C64 O16 -6.8(6) . . . . ?
Dy4 O15 C64 C63 171.5(5) . . . . ?
Dy4 N9 C37 C36 3.2(7) . . . . ?
Dy4 N9 C37 C38 -176.3(4) . . . . ?
Dy4 N9 C41 C40 176.3(5) . . . . ?
Dy4 N9 C41 C42 -3.8(8) . . . . ?
Dy4 N10 C48 C49 7.0(8) . . . . ?
Dy4 N10 C48 C47 -176.2(6) . . . . ?
Dy4 N10 C42 C41 -2.1(7) . . . . ?
Dy4 N10 C42 C43 178.5(5) . . . . ?
Dy1 O2 C8 N2 18.5(8) . . . . ?
Dy1 O2 C8 C9 -160.2(4) . . . . ?
Dy1 O11 C60 O12 28.1(9) . . . . ?
Dy1 O11 C60 C59 -154.4(5) . . . . ?
Dy1 O20 C68 O19 2.2(13) . . . . ?
Dy1 O20 C68 C67 -176.8(7) . . . . ?
Dy1 O1 C1 C6 -46.6(9) . . . . ?
Dy1 O1 C1 C2 135.9(6) . . . . ?
Dy1 O10 C58 O9 84.2(7) . . . . ?
Dy1 O10 C58 C57 -93.0(7) . . . . ?
Dy1 N1 N2 C8 -15.2(6) . . . . ?
Dy1 N1 C7 C6 12.5(9) . . . . ?
Dy2 O2 C8 N2 -176.7(4) . . . . ?
Dy2 O2 C8 C9 4.5(7) . . . . ?
Dy2 O12 C60 O11 33.5(7) . . . . ?
Dy2 O12 C60 C59 -143.9(5) . . . . ?
Dy2 O3 C21 N5 -160.4(5) . . . . ?
Dy2 O3 C21 C20 17.2(7) . . . . ?
Dy2 N3 C9 C8 5.7(7) . . . . ?
Dy2 N3 C9 C10 -173.9(5) . . . . ?
Dy2 N3 C13 C12 171.3(5) . . . . ?
Dy2 N3 C13 C14 -9.1(8) . . . . ?
Dy2 N4 C20 C21 -5.9(7) . . . . ?
Dy2 N4 C20 C19 169.6(5) . . . . ?
Dy2 N4 C14 C13 12.2(8) . . . . ?
Dy2 N4 C14 C15 -167.7(5) . . . . ?
Dy3 O12 C60 O11 -143.6(4) . . . . ?
Dy3 O12 C60 C59 39.0(8) . . . . ?
Dy3 O6 C36 N8 15.7(8) . . . . ?
Dy3 O6 C36 C37 -165.1(4) . . . . ?
Dy3 O3 C21 N5 10.0(8) . . . . ?
Dy3 O3 C21 C20 -172.4(4) . . . . ?
Dy3 O4 C28 C27 -164.3(5) . . . . ?
Dy3 O4 C28 C23 14.1(11) . . . . ?
Dy3 O16 C64 Dy4 -169.7(8) . . . . ?
Dy3 O16 C64 O15 -162.7(5) . . . . ?
Dy3 O16 C64 C63 19.0(12) . . . . ?
Dy3 O5 C29 C34 -2.3(12) . . . . ?
Dy3 O5 C29 C30 177.6(6) . . . . ?
Dy3 N7 C35 C34 9.4(10) . . . . ?
Dy3 N6 C22 C23 6.7(10) . . . . ?
Dy5 O8 C56 C55 159.3(7) . . . . ?
Dy5 O8 C56 C51 -17.7(15) . . . . ?
Dy5 O7 C49 N11 -17.3(9) . . . . ?
Dy5 O7 C49 C48 158.6(4) . . . . ?
Dy5 O15 C64 Dy4 147.5(7) . . . . ?
Dy5 O15 C64 O16 140.7(5) . . . . ?
Dy5 O15 C64 C63 -41.0(10) . . . . ?
Dy5 O18 C66 O17 -1.6(7) . . . . ?
Dy5 O18 C66 C65 178.1(8) . . . . ?
Dy5 O17 C66 O18 1.6(7) . . . . ?
Dy5 O17 C66 C65 -178.1(8) . . . . ?
Dy5 O13 C62 O14 14.0(15) . . . . ?
Dy5 O13 C62 C61 -175.4(11) . . . . ?
Dy5 O19 C68 O20 117.9(8) . . . . ?
Dy5 O19 C68 C67 -63.2(13) . . . . ?
Dy5 N12 N11 C49 11.9(7) . . . . ?
Dy5 N12 C50 C51 -3.1(13) . . . . ?
O6 C36 C37 N9 -9.0(8) . . . . ?
O6 C36 C37 C38 170.5(5) . . . . ?
O3 C21 C20 N4 -5.8(8) . . . . ?
O3 C21 C20 C19 178.8(6) . . . . ?
O8 C56 C51 C52 179.6(8) . . . . ?
O8 C56 C51 C50 -0.4(14) . . . . ?
O4 C28 C23 C24 179.8(6) . . . . ?
O4 C28 C23 C22 -4.7(10) . . . . ?
O7 C49 N11 N12 3.6(10) . . . . ?
O7 C49 C48 N10 2.2(9) . . . . ?
O7 C49 C48 C47 -174.6(7) . . . . ?
O5 C29 C30 C31 179.2(8) . . . . ?
O1 C1 C6 C7 0.7(10) . . . . ?
O1 C1 C6 C5 -177.2(6) . . . . ?
O1 C1 C2 C3 178.3(7) . . . . ?
N3 C9 C8 O2 -6.3(7) . . . . ?
N3 C9 C8 N2 174.9(6) . . . . ?
N3 C9 C10 C11 2.1(10) . . . . ?
N8 N7 C35 C34 -177.2(6) . . . . ?
N8 C36 C37 N9 170.2(5) . . . . ?
N8 C36 C37 C38 -10.3(9) . . . . ?
N5 N6 C22 C23 -171.9(6) . . . . ?
N5 C21 C20 N4 172.0(6) . . . . ?
N5 C21 C20 C19 -3.4(10) . . . . ?
N1 N2 C8 O2 -1.0(8) . . . . ?
N1 N2 C8 C9 177.7(5) . . . . ?
N1 C7 C6 C1 12.6(10) . . . . ?
N1 C7 C6 C5 -169.4(6) . . . . ?
N7 N8 C36 O6 0.0(9) . . . . ?
N7 N8 C36 C37 -179.2(5) . . . . ?
N2 N1 C7 C6 179.8(6) . . . . ?
C36 N8 N7 Dy3 -15.3(6) . . . . ?
C36 N8 N7 C35 170.3(5) . . . . ?
N6 N5 C21 O3 4.0(9) . . . . ?
N6 N5 C21 C20 -173.5(5) . . . . ?
N4 C20 C19 C18 -2.9(11) . . . . ?
N4 C14 C13 N3 -1.9(9) . . . . ?
N4 C14 C13 C12 177.8(6) . . . . ?
N4 C14 C15 C16 179.3(6) . . . . ?
N4 C14 C15 C18 -0.4(10) . . . . ?
N9 C41 C42 N10 3.7(9) . . . . ?
N9 C41 C42 C43 -176.8(6) . . . . ?
C38 C39 C40 C41 -0.4(10) . . . . ?
C38 C39 C40 C45 -178.5(6) . . . . ?
N10 C48 C47 C46 -1.4(12) . . . . ?
N10 C42 C43 C44 176.7(6) . . . . ?
N10 C42 C43 C46 -3.3(11) . . . . ?
N12 C50 C51 C56 8.9(14) . . . . ?
N12 C50 C51 C52 -171.1(9) . . . . ?
C49 C48 C47 C46 175.2(8) . . . . ?
C21 N5 N6 Dy3 -15.1(6) . . . . ?
C21 N5 N6 C22 163.7(6) . . . . ?
C21 C20 C19 C18 172.1(6) . . . . ?
C37 N9 C41 C40 -2.0(9) . . . . ?
C37 N9 C41 C42 177.9(5) . . . . ?
C37 C38 C39 C40 0.5(10) . . . . ?
C39 C38 C37 C36 179.2(6) . . . . ?
C39 C38 C37 N9 -1.3(9) . . . . ?
C39 C40 C41 N9 1.2(10) . . . . ?
C39 C40 C41 C42 -178.7(6) . . . . ?
C39 C40 C45 C44 175.6(7) . . . . ?
C24 C23 C22 N6 171.2(7) . . . . ?
N11 N12 C50 C51 179.2(8) . . . . ?
N11 C49 C48 N10 178.5(6) . . . . ?
N11 C49 C48 C47 1.7(11) . . . . ?
C9 N3 C13 C12 -2.6(9) . . . . ?
C9 N3 C13 C14 177.0(6) . . . . ?
C9 C10 C11 C12 -1.4(10) . . . . ?
C8 C9 C10 C11 -177.5(6) . . . . ?
C10 C9 C8 O2 173.3(6) . . . . ?
C10 C9 C8 N2 -5.4(9) . . . . ?
C7 N1 N2 C8 176.3(5) . . . . ?
C7 C6 C5 C4 -179.5(7) . . . . ?
C40 C41 C42 N10 -176.3(6) . . . . ?
C40 C41 C42 C43 3.1(10) . . . . ?
C1 C6 C5 C4 -1.5(11) . . . . ?
C1 C2 C3 C4 -0.8(14) . . . . ?
C27 C28 C23 C24 -1.8(10) . . . . ?
C27 C28 C23 C22 173.7(6) . . . . ?
C27 C26 C25 C24 -0.5(13) . . . . ?
C20 N4 C14 C13 178.4(6) . . . . ?
C20 N4 C14 C15 -1.5(10) . . . . ?
C20 C19 C18 C15 0.8(11) . . . . ?
C34 C33 C32 C31 -0.6(15) . . . . ?
C34 C29 C30 C31 -0.9(13) . . . . ?
C14 N4 C20 C21 -172.3(5) . . . . ?
C14 N4 C20 C19 3.1(9) . . . . ?
C28 C27 C26 C25 0.8(12) . . . . ?
C28 C23 C22 N6 -4.4(11) . . . . ?
C33 C34 C29 O5 179.4(7) . . . . ?
C33 C34 C29 C30 -0.5(11) . . . . ?
C33 C34 C35 N7 176.4(7) . . . . ?
C33 C32 C31 C30 -0.7(16) . . . . ?
C41 N9 C37 C36 -178.4(5) . . . . ?
C41 N9 C37 C38 2.1(9) . . . . ?
C41 C40 C45 C44 -2.5(11) . . . . ?
C41 C42 C43 C44 -2.8(10) . . . . ?
C41 C42 C43 C46 177.3(7) . . . . ?
C13 N3 C9 C8 179.5(5) . . . . ?
C13 N3 C9 C10 -0.1(9) . . . . ?
C13 C12 C11 C10 -1.1(10) . . . . ?
C13 C12 C17 C16 -1.9(11) . . . . ?
C13 C14 C15 C16 -0.6(10) . . . . ?
C13 C14 C15 C18 179.7(6) . . . . ?
C23 C24 C25 C26 -0.9(13) . . . . ?
C29 C34 C33 C32 1.3(12) . . . . ?
C29 C34 C35 N7 -2.3(11) . . . . ?
C29 C30 C31 C32 1.5(15) . . . . ?
C6 C1 C2 C3 0.7(11) . . . . ?
C48 N10 C42 C41 -178.8(6) . . . . ?
C48 N10 C42 C43 1.8(9) . . . . ?
C48 C49 N11 N12 -172.2(6) . . . . ?
C55 C56 C51 C52 2.5(13) . . . . ?
C55 C56 C51 C50 -177.5(8) . . . . ?
C11 C12 C13 N3 3.2(10) . . . . ?
C11 C12 C13 C14 -176.4(6) . . . . ?
C11 C12 C17 C16 178.1(7) . . . . ?
C56 C55 C54 C53 1.4(16) . . . . ?
C35 C34 C33 C32 -177.4(8) . . . . ?
C35 C34 C29 O5 -2.0(11) . . . . ?
C35 C34 C29 C30 178.1(7) . . . . ?
C42 N10 C48 C49 -176.2(6) . . . . ?
C42 N10 C48 C47 0.7(10) . . . . ?
C19 C18 C15 C14 0.7(11) . . . . ?
C19 C18 C15 C16 -179.0(7) . . . . ?
C2 C1 C6 C7 178.4(6) . . . . ?
C2 C1 C6 C5 0.5(10) . . . . ?
C5 C4 C3 C2 -0.2(13) . . . . ?
C52 C53 C54 C55 -1.6(18) . . . . ?
C15 C14 C13 N3 178.0(6) . . . . ?
C15 C14 C13 C12 -2.3(10) . . . . ?
C15 C16 C17 C12 -1.0(12) . . . . ?
C50 N12 N11 C49 -170.1(7) . . . . ?
C43 C44 C45 C40 2.9(12) . . . . ?
C43 C46 C47 C48 -0.2(13) . . . . ?
C45 C40 C41 N9 179.4(6) . . . . ?
C45 C40 C41 C42 -0.5(10) . . . . ?
C45 C44 C43 C42 -0.3(12) . . . . ?
C45 C44 C43 C46 179.7(8) . . . . ?
C51 C52 C53 C54 2.3(17) . . . . ?
C53 C52 C51 C56 -2.8(15) . . . . ?
C53 C52 C51 C50 177.2(10) . . . . ?
C26 C27 C28 O4 178.9(6) . . . . ?
C26 C27 C28 C23 0.4(10) . . . . ?
C25 C24 C23 C28 2.1(12) . . . . ?
C25 C24 C23 C22 -173.7(7) . . . . ?
C17 C12 C13 N3 -176.8(6) . . . . ?
C17 C12 C13 C14 3.5(10) . . . . ?
C17 C12 C11 C10 179.0(7) . . . . ?
C17 C16 C15 C14 2.3(11) . . . . ?
C17 C16 C15 C18 -178.0(7) . . . . ?
C47 C46 C43 C44 -177.5(8) . . . . ?
C47 C46 C43 C42 2.5(12) . . . . ?
C3 C4 C5 C6 1.3(12) . . . . ?
C54 C55 C56 O8 -178.9(9) . . . . ?
C54 C55 C56 C51 -1.8(13) . . . . ?
